data_1544402
loop_
_publ_author_name
'Hong, Li'
'Xin, Zhang'

_publ_section_title
;
 (<i>E</i>)-4-(Benzo[<i>d</i>]thiazol-2-yl)-<i>N</i>-(pyridin-3-ylmethylidene)aniline
 hemihydrate
;
_journal_issue 10
_journal_name_full IUCrData
_journal_page_first x161608
_journal_paper_doi 10.1107/S2414314616016084
_journal_volume 1
_journal_year 2016
_chemical_formula_iupac 'C19 H13 N3 S, 0.5H2 O'
_chemical_formula_moiety 'C19 H13 N3 S, 0.5(H2 O)'
_chemical_formula_sum 'C19 H14 N3 O0.5 S'
_chemical_formula_weight 324.39
_chemical_name_systematic
'(<i>E</i>)-4-(Benzo[<i>d</i>]thiazol-2-yl)-<i>N</i>-(pyridin-3-ylmethylidene)aniline hemihydrate'
_space_group_IT_number 15
_symmetry_cell_setting monoclinic
_symmetry_space_group_name_Hall '-C 2yc'
_symmetry_space_group_name_H-M 'C 1 2/c 1'
_atom_sites_solution_hydrogens geom
_atom_sites_solution_primary direct
_atom_sites_solution_secondary difmap
_audit_creation_method SHELXL-97
_cell_angle_alpha 90.000(5)
_cell_angle_beta 97.601(5)
_cell_angle_gamma 90.000(5)
_cell_formula_units_Z 8
_cell_length_a 34.026(5)
_cell_length_b 10.447(5)
_cell_length_c 8.967(5)
_cell_measurement_reflns_used 5584
_cell_measurement_temperature 296(2)
_cell_measurement_theta_max 26.67
_cell_measurement_theta_min 2.42
_cell_volume 3159(2)
_computing_cell_refinement
;
SAINT (Bruker, 2002)
;
_computing_data_collection
;
SMART (Bruker, 2002)
;
_computing_data_reduction
;
SAINT (Bruker, 2002)
;
_computing_molecular_graphics
;
SHELXTL (Sheldrick, 2008) and Mercury (Macrae <i>et al.</i>,
2008)
;
_computing_publication_material
;
SHELXTL (Sheldrick, 2008)
;
_computing_structure_refinement
;
SHELXL-97 (Sheldrick, 2008)
;
_computing_structure_solution
;
SHELXS-97 (Sheldrick, 2008)
;
_diffrn_ambient_temperature 296(2)
_diffrn_measured_fraction_theta_full 0.999
_diffrn_measured_fraction_theta_max 0.999
_diffrn_measurement_device_type 'Bruker SMART CCD area detector'
_diffrn_measurement_method 'phi and omega scans'
_diffrn_radiation_monochromator graphite
_diffrn_radiation_source 'fine-focus sealed tube'
_diffrn_radiation_type MoK\a
_diffrn_radiation_wavelength 0.71069
_diffrn_reflns_av_R_equivalents 0.0194
_diffrn_reflns_av_sigmaI/netI 0.0166
_diffrn_reflns_limit_h_max 40
_diffrn_reflns_limit_h_min -37
_diffrn_reflns_limit_k_max 12
_diffrn_reflns_limit_k_min -12
_diffrn_reflns_limit_l_max 10
_diffrn_reflns_limit_l_min -10
_diffrn_reflns_number 11032
_diffrn_reflns_theta_full 25.00
_diffrn_reflns_theta_max 25.00
_diffrn_reflns_theta_min 1.21
_exptl_absorpt_coefficient_mu 0.211
_exptl_absorpt_correction_T_max 0.9570
_exptl_absorpt_correction_T_min 0.9530
_exptl_absorpt_correction_type multi-scan
_exptl_absorpt_process_details
;
(SADABS; Bruker, 2002)
;
_exptl_crystal_colour yellow
_exptl_crystal_density_diffrn 1.364
_exptl_crystal_density_method 'not measured'
_exptl_crystal_description block
_exptl_crystal_F_000 1352
_exptl_crystal_size_max 0.23
_exptl_crystal_size_mid 0.22
_exptl_crystal_size_min 0.21
_refine_diff_density_max 0.192
_refine_diff_density_min -0.231
_refine_ls_extinction_method none
_refine_ls_goodness_of_fit_ref 1.089
_refine_ls_hydrogen_treatment mixed
_refine_ls_matrix_type full
_refine_ls_number_parameters 217
_refine_ls_number_reflns 2794
_refine_ls_number_restraints 0
_refine_ls_restrained_S_all 1.089
_refine_ls_R_factor_all 0.0409
_refine_ls_R_factor_gt 0.0338
_refine_ls_shift/su_max 0.001
_refine_ls_shift/su_mean 0.000
_refine_ls_structure_factor_coef Fsqd
_refine_ls_weighting_details 'calc w=1/[\s^2^(Fo^2^)+(0.1000P)^2^+0.0000P] where P=(Fo^2^+2Fc^2^)/3'
_refine_ls_weighting_scheme calc
_refine_ls_wR_factor_gt 0.1140
_refine_ls_wR_factor_ref 0.1309
_reflns_number_gt 2444
_reflns_number_total 2794
_reflns_threshold_expression >2sigma(I)
_cod_data_source_file su4071sup1.cif
_cod_data_source_block I
_cod_original_sg_symbol_H-M 'C 2/c  '
_cod_database_code 1544402

loop_
_symmetry_equiv_pos_as_xyz
'x, y, z'
'-x, y, -z+1/2'
'x+1/2, y+1/2, z'
'-x+1/2, y+1/2, -z+1/2'
'-x, -y, -z'
'x, -y, z-1/2'
'-x+1/2, -y+1/2, -z'
'x+1/2, -y+1/2, z-1/2'

loop_
_atom_site_type_symbol
_atom_site_label
_atom_site_fract_x
_atom_site_fract_y
_atom_site_fract_z
_atom_site_U_iso_or_equiv
_atom_site_adp_type
_atom_site_calc_flag
_atom_site_refinement_flags
_atom_site_occupancy
_atom_site_symmetry_multiplicity
S S1 0.640666(11) 0.04206(4) 0.17319(4) 0.0537(2) Uani d . 1 1
N N1 0.66886(3) 0.21158(11) 0.37023(13) 0.0455(3) Uani d . 1 1
O O1 1.0000 0.35524(18) 0.2500 0.0718(5) Uani d S 1 2
C C6 0.63000(4) 0.18945(13) 0.39216(15) 0.0449(3) Uani d . 1 1
N N2 0.83432(4) 0.14991(12) 0.10104(14) 0.0518(3) Uani d . 1 1
C C1 0.60952(4) 0.09943(13) 0.29545(16) 0.0477(4) Uani d . 1 1
C C7 0.67836(4) 0.14078(12) 0.26047(15) 0.0424(3) Uani d . 1 1
C C11 0.79462(4) 0.14324(13) 0.13047(16) 0.0459(4) Uani d . 1 1
C C16 0.89930(5) 0.06086(14) -0.16991(18) 0.0546(4) Uani d . 1 1
H H16 0.8817 0.0151 -0.2382 0.066 Uiso calc R 1 1
C C15 0.88592(4) 0.12279(13) -0.05054(15) 0.0455(4) Uani d . 1 1
C C14 0.84443(4) 0.11634(14) -0.02344(16) 0.0475(4) Uani d . 1 1
H H14 0.8253 0.0870 -0.0993 0.057 Uiso calc R 1 1
C C8 0.71788(4) 0.14141(12) 0.21252(15) 0.0420(3) Uani d . 1 1
C C5 0.61062(5) 0.24786(15) 0.50285(18) 0.0539(4) Uani d . 1 1
H H5 0.6237 0.3079 0.5680 0.065 Uiso calc R 1 1
C C12 0.76579(5) 0.06122(15) 0.0601(2) 0.0570(4) Uani d . 1 1
H H12 0.7720 0.0063 -0.0150 0.068 Uiso calc R 1 1
C C13 0.72815(5) 0.06029(15) 0.10019(18) 0.0546(4) Uani d . 1 1
H H13 0.7092 0.0048 0.0517 0.066 Uiso calc R 1 1
C C10 0.78445(5) 0.22285(16) 0.24345(18) 0.0564(4) Uani d . 1 1
H H10 0.8035 0.2773 0.2932 0.068 Uiso calc R 1 1
N N3 0.95197(4) 0.19941(15) 0.02959(16) 0.0677(4) Uani d . 1 1
C C4 0.57205(5) 0.21506(17) 0.51363(19) 0.0616(4) Uani d . 1 1
H H4 0.5589 0.2539 0.5862 0.074 Uiso calc R 1 1
C C2 0.57032(5) 0.06641(16) 0.3070(2) 0.0598(4) Uani d . 1 1
H H2 0.5568 0.0070 0.2420 0.072 Uiso calc R 1 1
C C9 0.74685(4) 0.22258(15) 0.28291(18) 0.0542(4) Uani d . 1 1
H H9 0.7407 0.2776 0.3580 0.065 Uiso calc R 1 1
C C19 0.91367(5) 0.19251(15) 0.04519(18) 0.0562(4) Uani d . 1 1
H H19 0.9049 0.2368 0.1245 0.067 Uiso calc R 1 1
C C17 0.93888(5) 0.06715(17) -0.1874(2) 0.0655(5) Uani d . 1 1
H H17 0.9484 0.0255 -0.2670 0.079 Uiso calc R 1 1
C C3 0.55236(5) 0.12481(17) 0.4178(2) 0.0653(5) Uani d . 1 1
H H3 0.5264 0.1032 0.4288 0.078 Uiso calc R 1 1
C C18 0.96381(5) 0.13569(17) -0.0857(2) 0.0670(5) Uani d . 1 1
H H18 0.9906 0.1382 -0.0972 0.080 Uiso calc R 1 1
H H1 0.9871(7) 0.300(2) 0.188(3) 0.107(8) Uiso d . 1 1

loop_
_atom_site_aniso_label
_atom_site_aniso_U_11
_atom_site_aniso_U_22
_atom_site_aniso_U_33
_atom_site_aniso_U_12
_atom_site_aniso_U_13
_atom_site_aniso_U_23
S1 0.0521(3) 0.0531(3) 0.0567(3) -0.00853(15) 0.0102(2) -0.01417(16)
N1 0.0479(7) 0.0446(6) 0.0440(7) -0.0002(5) 0.0058(5) -0.0019(5)
O1 0.0611(11) 0.0734(12) 0.0771(13) 0.000 -0.0049(9) 0.000
C6 0.0478(8) 0.0437(7) 0.0428(8) 0.0019(6) 0.0043(6) 0.0062(6)
N2 0.0454(7) 0.0584(8) 0.0514(8) 0.0014(5) 0.0060(6) -0.0009(6)
C1 0.0515(9) 0.0448(7) 0.0472(8) -0.0021(6) 0.0078(6) 0.0016(6)
C7 0.0482(8) 0.0392(7) 0.0396(7) 0.0012(5) 0.0045(6) 0.0029(6)
C11 0.0445(8) 0.0477(8) 0.0446(8) 0.0017(6) 0.0029(6) 0.0037(6)
C16 0.0568(10) 0.0552(8) 0.0528(9) -0.0105(7) 0.0105(7) -0.0033(7)
C15 0.0474(8) 0.0446(7) 0.0438(8) -0.0009(6) 0.0037(6) 0.0086(6)
C14 0.0451(8) 0.0510(8) 0.0450(8) -0.0007(6) 0.0005(6) 0.0045(6)
C8 0.0459(8) 0.0408(7) 0.0385(7) 0.0007(5) 0.0027(6) 0.0037(5)
C5 0.0565(9) 0.0563(9) 0.0496(9) 0.0048(7) 0.0096(7) -0.0026(7)
C12 0.0573(10) 0.0568(8) 0.0595(9) -0.0051(7) 0.0170(7) -0.0154(7)
C13 0.0513(9) 0.0559(8) 0.0576(9) -0.0098(6) 0.0108(7) -0.0135(7)
C10 0.0497(9) 0.0625(9) 0.0564(9) -0.0081(7) 0.0043(7) -0.0131(7)
N3 0.0520(8) 0.0852(10) 0.0645(9) -0.0153(7) 0.0024(7) -0.0035(8)
C4 0.0596(10) 0.0702(10) 0.0577(10) 0.0102(8) 0.0175(8) 0.0050(8)
C2 0.0514(9) 0.0627(9) 0.0658(10) -0.0098(7) 0.0101(8) -0.0023(8)
C9 0.0539(9) 0.0579(9) 0.0511(9) -0.0044(7) 0.0084(7) -0.0143(7)
C19 0.0537(9) 0.0663(9) 0.0481(9) -0.0056(7) 0.0046(7) -0.0020(7)
C17 0.0654(11) 0.0642(10) 0.0715(12) -0.0072(8) 0.0259(9) -0.0082(8)
C3 0.0517(9) 0.0744(11) 0.0721(11) -0.0022(8) 0.0164(8) 0.0085(9)
C18 0.0498(9) 0.0773(11) 0.0761(12) -0.0068(8) 0.0163(9) 0.0017(9)

loop_
_atom_type_symbol
_atom_type_description
_atom_type_scat_dispersion_real
_atom_type_scat_dispersion_imag
_atom_type_scat_source
C C 0.0033 0.0016 'International Tables Vol C Tables 4.2.6.8 and 6.1.1.4'
H H 0.0000 0.0000 'International Tables Vol C Tables 4.2.6.8 and 6.1.1.4'
N N 0.0061 0.0033 'International Tables Vol C Tables 4.2.6.8 and 6.1.1.4'
O O 0.0106 0.0060 'International Tables Vol C Tables 4.2.6.8 and 6.1.1.4'
S S 0.1246 0.1234 'International Tables Vol C Tables 4.2.6.8 and 6.1.1.4'

loop_
_geom_angle_atom_site_label_1
_geom_angle_atom_site_label_2
_geom_angle_atom_site_label_3
_geom_angle
C1 S1 C7 89.23(7)
C7 N1 C6 110.47(12)
N1 C6 C1 115.55(12)
N1 C6 C5 125.20(13)
C1 C6 C5 119.25(13)
C14 N2 C11 122.13(12)
C2 C1 C6 121.50(14)
C2 C1 S1 129.30(13)
C6 C1 S1 109.19(11)
N1 C7 C8 123.18(12)
N1 C7 S1 115.56(11)
C8 C7 S1 121.26(10)
C10 C11 C12 118.12(14)
C10 C11 N2 116.32(13)
C12 C11 N2 125.52(13)
C17 C16 C15 119.62(15)
C17 C16 H16 120.2
C15 C16 H16 120.2
C16 C15 C19 117.20(14)
C16 C15 C14 122.10(13)
C19 C15 C14 120.70(13)
N2 C14 C15 121.06(13)
N2 C14 H14 119.5
C15 C14 H14 119.5
C9 C8 C13 117.97(14)
C9 C8 C7 119.58(13)
C13 C8 C7 122.42(12)
C4 C5 C6 119.01(15)
C4 C5 H5 120.5
C6 C5 H5 120.5
C13 C12 C11 120.77(14)
C13 C12 H12 119.6
C11 C12 H12 119.6
C12 C13 C8 120.99(14)
C12 C13 H13 119.5
C8 C13 H13 119.5
C9 C10 C11 121.16(14)
C9 C10 H10 119.4
C11 C10 H10 119.4
C19 N3 C18 117.01(15)
C5 C4 C3 120.96(15)
C5 C4 H4 119.5
C3 C4 H4 119.5
C3 C2 C1 117.67(16)
C3 C2 H2 121.2
C1 C2 H2 121.2
C10 C9 C8 120.97(14)
C10 C9 H9 119.5
C8 C9 H9 119.5
N3 C19 C15 123.79(15)
N3 C19 H19 118.1
C15 C19 H19 118.1
C18 C17 C16 118.65(16)
C18 C17 H17 120.7
C16 C17 H17 120.7
C2 C3 C4 121.61(15)
C2 C3 H3 119.2
C4 C3 H3 119.2
N3 C18 C17 123.70(16)
N3 C18 H18 118.2
C17 C18 H18 118.2

loop_
_geom_bond_atom_site_label_1
_geom_bond_atom_site_label_2
_geom_bond_distance
S1 C1 1.7297(16)
S1 C7 1.7482(14)
N1 C7 1.3056(18)
N1 C6 1.3818(19)
O1 H1 0.87(2)
C6 C1 1.401(2)
C6 C5 1.402(2)
N2 C14 1.261(2)
N2 C11 1.4118(18)
C1 C2 1.394(2)
C7 C8 1.465(2)
C11 C10 1.389(2)
C11 C12 1.389(2)
C16 C17 1.378(2)
C16 C15 1.378(2)
C16 H16 0.9300
C15 C19 1.394(2)
C15 C14 1.465(2)
C14 H14 0.9300
C8 C9 1.387(2)
C8 C13 1.396(2)
C5 C4 1.372(2)
C5 H5 0.9300
C12 C13 1.375(2)
C12 H12 0.9300
C13 H13 0.9300
C10 C9 1.372(2)
C10 H10 0.9300
N3 C19 1.331(2)
N3 C18 1.336(2)
C4 C3 1.387(3)
C4 H4 0.9300
C2 C3 1.377(2)
C2 H2 0.9300
C9 H9 0.9300
C19 H19 0.9300
C17 C18 1.364(2)
C17 H17 0.9300
C3 H3 0.9300
C18 H18 0.9300

loop_
_geom_hbond_atom_site_label_D
_geom_hbond_atom_site_label_H
_geom_hbond_atom_site_label_A
_geom_hbond_site_symmetry_A
_geom_hbond_distance_DH
_geom_hbond_distance_HA
_geom_hbond_distance_DA
_geom_hbond_angle_DHA
O1 H1 N3 . 0.88(2) 2.03(2) 2.894(2) 170(2)
C2 H2 O1 3_445 0.93 2.51 3.245(3) 136

loop_
_geom_torsion_atom_site_label_1
_geom_torsion_atom_site_label_2
_geom_torsion_atom_site_label_3
_geom_torsion_atom_site_label_4
_geom_torsion
C7 N1 C6 C1 -0.22(17)
C7 N1 C6 C5 178.72(13)
N1 C6 C1 C2 178.88(13)
C5 C6 C1 C2 -0.1(2)
N1 C6 C1 S1 -0.18(16)
C5 C6 C1 S1 -179.19(11)
C7 S1 C1 C2 -178.59(16)
C7 S1 C1 C6 0.39(11)
C6 N1 C7 C8 -178.89(11)
C6 N1 C7 S1 0.54(15)
C1 S1 C7 N1 -0.56(11)
C1 S1 C7 C8 178.88(11)
C14 N2 C11 C10 -157.22(14)
C14 N2 C11 C12 25.2(2)
C17 C16 C15 C19 1.7(2)
C17 C16 C15 C14 -178.10(14)
C11 N2 C14 C15 -179.28(12)
C16 C15 C14 N2 164.97(15)
C19 C15 C14 N2 -14.8(2)
N1 C7 C8 C9 -1.6(2)
S1 C7 C8 C9 178.97(11)
N1 C7 C8 C13 176.59(13)
S1 C7 C8 C13 -2.81(19)
N1 C6 C5 C4 -178.82(13)
C1 C6 C5 C4 0.1(2)
C10 C11 C12 C13 0.8(2)
N2 C11 C12 C13 178.31(14)
C11 C12 C13 C8 -0.1(3)
C9 C8 C13 C12 -0.3(2)
C7 C8 C13 C12 -178.52(14)
C12 C11 C10 C9 -1.2(2)
N2 C11 C10 C9 -178.94(13)
C6 C5 C4 C3 0.5(2)
C6 C1 C2 C3 -0.5(2)
S1 C1 C2 C3 178.41(12)
C11 C10 C9 C8 0.9(2)
C13 C8 C9 C10 -0.1(2)
C7 C8 C9 C10 178.17(14)
C18 N3 C19 C15 0.4(3)
C16 C15 C19 N3 -1.8(2)
C14 C15 C19 N3 178.03(14)
C15 C16 C17 C18 -0.4(3)
C1 C2 C3 C4 1.1(3)
C5 C4 C3 C2 -1.2(3)
C19 N3 C18 C17 1.1(3)
C16 C17 C18 N3 -1.2(3)

_cod_database_fobs_code 1544402
